data_2017348
loop_
_publ_author_name
'Niu, Cao-Yuan'
'Ning, Ai-Min'
'Meng, Lei'
'Kou, Chun-Hong'
'He, Yong'

_publ_section_title
;
 A stair-like two-dimensional silver(I) coordination polymer of
 <i>N</i>'-(3-cyanobenzylidene)nicotinohydrazide
;
_journal_coeditor_code MX3016
_journal_issue 10
_journal_name_full 'Acta Crystallographica Section C'
_journal_page_first m407
_journal_page_last m410
_journal_paper_doi 10.1107/S0108270109036506
_journal_volume 65
_journal_year 2009
_chemical_formula_iupac '[Ag (C14 H10 N4 O)] (As F6)'
_chemical_formula_moiety 'C14 H10 Ag N4 O + , As F6 -'
_chemical_formula_sum 'C14 H10 Ag As F6 N4 O'
_chemical_formula_weight 547.05
_chemical_name_systematic
;
Poly[[[\m~3~-<i>N'</i>-(3-cyanobenzylidene)nicotinohydrazide]silver(I)]
hexafluoroarsenate]
;
_space_group_IT_number 14
_symmetry_cell_setting monoclinic
_symmetry_space_group_name_Hall '-P 2yn'
_symmetry_space_group_name_H-M 'P 1 21/n 1'
_atom_sites_solution_hydrogens geom
_atom_sites_solution_primary direct
_atom_sites_solution_secondary difmap
_audit_creation_method SHELXL97
_cell_angle_alpha 90.00
_cell_angle_beta 108.3160(10)
_cell_angle_gamma 90.00
_cell_formula_units_Z 4
_cell_length_a 12.7022(10)
_cell_length_b 10.6710(8)
_cell_length_c 13.5477(11)
_cell_measurement_reflns_used 4687
_cell_measurement_temperature 173(2)
_cell_measurement_theta_max 27.50
_cell_measurement_theta_min 2.48
_cell_volume 1743.3(2)
_computing_cell_refinement 'SAINT (Bruker, 2005)'
_computing_data_collection 'APEX2 (Bruker, 2005)'
_computing_data_reduction 'SAINT (Bruker, 2005)'
_computing_molecular_graphics
;
SHELXTL (Sheldrick, 2008) and DIAMOND (Brandenburg, 2005)
;
_computing_publication_material 'SHELXL97 (Sheldrick, 2008)'
_computing_structure_refinement 'SHELXL97 (Sheldrick, 2008)'
_computing_structure_solution 'SHELXS97 (Sheldrick, 2008)'
_diffrn_ambient_temperature 173(2)
_diffrn_measured_fraction_theta_full 0.997
_diffrn_measured_fraction_theta_max 0.997
_diffrn_measurement_device_type 'Bruker APEXII CCD area-detector'
_diffrn_measurement_method '\f and \w'
_diffrn_radiation_monochromator graphite
_diffrn_radiation_source 'fine-focus sealed tube'
_diffrn_radiation_type MoK\a
_diffrn_radiation_wavelength 0.71073
_diffrn_reflns_av_R_equivalents 0.0212
_diffrn_reflns_av_sigmaI/netI 0.0240
_diffrn_reflns_limit_h_max 16
_diffrn_reflns_limit_h_min -16
_diffrn_reflns_limit_k_max 12
_diffrn_reflns_limit_k_min -13
_diffrn_reflns_limit_l_max 15
_diffrn_reflns_limit_l_min -17
_diffrn_reflns_number 11028
_diffrn_reflns_theta_full 27.50
_diffrn_reflns_theta_max 27.50
_diffrn_reflns_theta_min 2.48
_exptl_absorpt_coefficient_mu 3.113
_exptl_absorpt_correction_T_max 0.5748
_exptl_absorpt_correction_T_min 0.4655
_exptl_absorpt_correction_type multi-scan
_exptl_absorpt_process_details '(SADABS; Bruker, 2005)'
_exptl_crystal_colour colourless
_exptl_crystal_density_diffrn 2.084
_exptl_crystal_density_method 'not measured'
_exptl_crystal_description block
_exptl_crystal_F_000 1056
_exptl_crystal_size_max 0.29
_exptl_crystal_size_mid 0.22
_exptl_crystal_size_min 0.20
_refine_diff_density_max 0.483
_refine_diff_density_min -0.639
_refine_ls_extinction_method none
_refine_ls_goodness_of_fit_ref 1.030
_refine_ls_hydrogen_treatment constr
_refine_ls_matrix_type full
_refine_ls_number_parameters 244
_refine_ls_number_reflns 3988
_refine_ls_number_restraints 0
_refine_ls_restrained_S_all 1.031
_refine_ls_R_factor_all 0.0382
_refine_ls_R_factor_gt 0.0303
_refine_ls_shift/su_max 0.001
_refine_ls_shift/su_mean 0.000
_refine_ls_structure_factor_coef Fsqd
_refine_ls_weighting_details 'calc w = 1/[\s^2^(Fo^2^)+(0.0441P)^2^+1.0766P] where P=(Fo^2^+2Fc^2^)/3'
_refine_ls_weighting_scheme calc
_refine_ls_wR_factor_gt 0.0786
_refine_ls_wR_factor_ref 0.0826
_reflns_number_gt 3330
_reflns_number_total 3988
_reflns_threshold_expression I>2\s(I)
_cod_data_source_file mx3016.cif
_cod_data_source_block I
_cod_original_sg_symbol_H-M P21/n
_cod_database_code 2017348
_cod_database_fobs_code 2017348

loop_
_symmetry_equiv_pos_as_xyz
'x, y, z'
'-x+1/2, y+1/2, -z+1/2'
'-x, -y, -z'
'x-1/2, -y-1/2, z-1/2'

loop_
_atom_site_type_symbol
_atom_site_label
_atom_site_fract_x
_atom_site_fract_y
_atom_site_fract_z
_atom_site_U_iso_or_equiv
_atom_site_adp_type
_atom_site_calc_flag
_atom_site_refinement_flags
_atom_site_occupancy
_atom_site_disorder_assembly
_atom_site_disorder_group
Ag Ag1 0.46567(2) 0.42080(2) 0.720067(18) 0.04525(9) Uani d . 1 . .
N N1 0.7892(2) 0.1581(2) 1.17785(19) 0.0395(5) Uani d . 1 . .
N N2 0.5757(2) 0.1867(2) 0.87079(18) 0.0422(6) Uani d . 1 . .
H H14 0.6006 0.1125 0.8959 0.051 Uiso calc R 1 . .
N N3 0.5292(2) 0.2041(2) 0.76497(18) 0.0367(5) Uani d . 1 . .
N N4 0.4610(2) 0.4308(3) 0.3436(2) 0.0505(7) Uani d . 1 . .
O O1 0.5429(2) 0.3875(2) 0.90517(17) 0.0480(5) Uani d . 1 . .
C C1 0.7640(3) 0.2276(3) 1.2496(2) 0.0503(8) Uani d . 1 . .
H H1 0.8045 0.2146 1.3208 0.060 Uiso calc R 1 . .
C C2 0.6818(3) 0.3172(4) 1.2241(3) 0.0627(11) Uani d . 1 . .
H H2 0.6665 0.3655 1.2770 0.075 Uiso calc R 1 . .
C C3 0.6220(3) 0.3361(4) 1.1211(3) 0.0525(8) Uani d . 1 . .
H H3 0.5661 0.3987 1.1018 0.063 Uiso calc R 1 . .
C C4 0.6446(2) 0.2623(3) 1.0467(2) 0.0361(6) Uani d . 1 . .
C C5 0.7289(2) 0.1747(3) 1.0786(2) 0.0358(6) Uani d . 1 . .
H H5 0.7447 0.1241 1.0273 0.043 Uiso calc R 1 . .
C C6 0.5827(2) 0.2850(3) 0.9353(2) 0.0368(6) Uani d . 1 . .
C C7 0.5010(3) 0.1073(3) 0.7080(2) 0.0412(7) Uani d . 1 . .
H H7 0.5134 0.0261 0.7383 0.049 Uiso calc R 1 . .
C C8 0.4497(2) 0.1209(3) 0.5957(2) 0.0352(6) Uani d . 1 . .
C C9 0.3725(3) 0.0322(3) 0.5413(2) 0.0403(6) Uani d . 1 . .
H H9 0.3593 -0.0403 0.5764 0.048 Uiso calc R 1 . .
C C10 0.3153(3) 0.0483(3) 0.4373(2) 0.0421(7) Uani d . 1 . .
H H10 0.2619 -0.0120 0.4017 0.051 Uiso calc R 1 . .
C C11 0.3354(3) 0.1520(3) 0.3844(2) 0.0410(7) Uani d . 1 . .
H H11 0.2951 0.1642 0.3130 0.049 Uiso calc R 1 . .
C C12 0.4159(2) 0.2382(3) 0.4378(2) 0.0355(6) Uani d . 1 . .
C C13 0.4730(2) 0.2234(3) 0.5425(2) 0.0351(6) Uani d . 1 . .
H H13 0.5276 0.2827 0.5778 0.042 Uiso calc R 1 . .
C C14 0.4402(3) 0.3460(3) 0.3840(2) 0.0418(7) Uani d . 1 . .
As As1 0.68466(3) 0.82580(3) 0.92847(3) 0.04731(11) Uani d . 1 . .
F F1 0.6108(3) 0.9114(3) 0.9890(3) 0.1103(11) Uani d . 1 . .
F F2 0.7995(3) 0.8381(5) 1.0311(2) 0.1263(14) Uani d . 1 . .
F F3 0.6474(3) 0.6924(2) 0.9767(2) 0.0920(8) Uani d . 1 . .
F F4 0.5701(2) 0.8156(3) 0.8211(2) 0.0855(8) Uani d . 1 . .
F F5 0.7177(2) 0.9631(2) 0.8776(2) 0.0816(7) Uani d . 1 . .
F F6 0.7572(2) 0.7454(2) 0.8622(2) 0.0771(7) Uani d . 1 . .

loop_
_atom_site_aniso_label
_atom_site_aniso_U_11
_atom_site_aniso_U_22
_atom_site_aniso_U_33
_atom_site_aniso_U_12
_atom_site_aniso_U_13
_atom_site_aniso_U_23
Ag1 0.05425(16) 0.03737(14) 0.04115(14) -0.00764(10) 0.01072(11) 0.00614(9)
N1 0.0386(13) 0.0451(14) 0.0305(12) 0.0035(11) 0.0045(10) -0.0025(10)
N2 0.0566(15) 0.0335(12) 0.0280(11) 0.0033(11) 0.0012(11) 0.0030(9)
N3 0.0420(13) 0.0357(12) 0.0278(11) 0.0031(10) 0.0044(10) 0.0031(9)
N4 0.0599(17) 0.0460(16) 0.0484(16) -0.0061(13) 0.0210(14) 0.0084(12)
O1 0.0601(14) 0.0417(12) 0.0365(11) 0.0114(10) 0.0069(10) -0.0002(9)
C1 0.0502(18) 0.070(2) 0.0281(14) 0.0079(16) 0.0086(13) -0.0029(14)
C2 0.060(2) 0.088(3) 0.0375(17) 0.028(2) 0.0128(16) -0.0135(17)
C3 0.0491(18) 0.065(2) 0.0397(16) 0.0193(16) 0.0092(14) -0.0049(15)
C4 0.0342(14) 0.0425(15) 0.0300(14) -0.0008(11) 0.0077(11) -0.0008(11)
C5 0.0392(14) 0.0366(14) 0.0292(13) 0.0001(11) 0.0075(11) -0.0026(10)
C6 0.0381(14) 0.0393(15) 0.0316(14) 0.0010(12) 0.0091(11) 0.0024(11)
C7 0.0532(17) 0.0324(15) 0.0337(14) 0.0049(13) 0.0075(13) 0.0044(11)
C8 0.0433(15) 0.0296(13) 0.0324(14) 0.0049(11) 0.0114(12) -0.0007(11)
C9 0.0533(17) 0.0297(14) 0.0399(15) -0.0023(12) 0.0177(14) -0.0012(11)
C10 0.0506(17) 0.0366(15) 0.0383(15) -0.0102(13) 0.0125(13) -0.0093(12)
C11 0.0470(16) 0.0468(17) 0.0282(13) -0.0035(13) 0.0103(12) -0.0023(12)
C12 0.0437(15) 0.0326(14) 0.0334(14) -0.0003(11) 0.0165(12) 0.0021(11)
C13 0.0372(14) 0.0331(14) 0.0339(14) -0.0031(11) 0.0097(12) -0.0041(11)
C14 0.0479(17) 0.0410(16) 0.0379(15) -0.0020(13) 0.0157(13) -0.0011(13)
As1 0.0536(2) 0.0445(2) 0.04202(19) 0.00445(14) 0.01238(15) -0.00200(13)
F1 0.127(3) 0.096(2) 0.144(3) -0.0092(18) 0.093(2) -0.0450(19)
F2 0.0750(18) 0.236(4) 0.0504(15) -0.020(2) -0.0051(13) -0.003(2)
F3 0.114(2) 0.0740(17) 0.093(2) 0.0031(15) 0.0399(17) 0.0327(15)
F4 0.0696(15) 0.102(2) 0.0684(15) -0.0089(14) -0.0025(13) 0.0133(14)
F5 0.0957(18) 0.0479(12) 0.113(2) -0.0072(12) 0.0505(16) -0.0014(13)
F6 0.1012(18) 0.0667(14) 0.0728(15) 0.0294(13) 0.0410(14) 0.0064(11)

loop_
_atom_type_symbol
_atom_type_description
_atom_type_scat_dispersion_real
_atom_type_scat_dispersion_imag
_atom_type_scat_source
C C 0.0033 0.0016 'International Tables Vol C Tables 4.2.6.8 and 6.1.1.4'
H H 0.0000 0.0000 'International Tables Vol C Tables 4.2.6.8 and 6.1.1.4'
N N 0.0061 0.0033 'International Tables Vol C Tables 4.2.6.8 and 6.1.1.4'
O O 0.0106 0.0060 'International Tables Vol C Tables 4.2.6.8 and 6.1.1.4'
F F 0.0171 0.0103 'International Tables Vol C Tables 4.2.6.8 and 6.1.1.4'
As As 0.0499 2.0058 'International Tables Vol C Tables 4.2.6.8 and 6.1.1.4'
Ag Ag -0.8971 1.1015 'International Tables Vol C Tables 4.2.6.8 and 6.1.1.4'

loop_
_geom_angle_atom_site_label_1
_geom_angle_atom_site_label_2
_geom_angle_atom_site_label_3
_geom_angle_site_symmetry_1
_geom_angle_site_symmetry_3
_geom_angle
_geom_angle_publ_flag
N4 Ag1 N1 3_666 4_565 133.08(10) y
N4 Ag1 O1 3_666 . 116.06(10) y
N1 Ag1 O1 4_565 . 104.56(9) y
N4 Ag1 N3 3_666 . 129.89(10) y
N1 Ag1 N3 4_565 . 86.31(9) y
O1 Ag1 N3 . . 67.08(7) y
C5 N1 C1 . . 117.8(3) ?
C5 N1 Ag1 . 4_666 120.4(2) ?
C1 N1 Ag1 . 4_666 117.4(2) ?
C6 N2 N3 . . 119.2(2) ?
C6 N2 H14 . . 120.4 ?
N3 N2 H14 . . 120.4 ?
C7 N3 N2 . . 117.9(2) ?
C7 N3 Ag1 . . 127.25(19) ?
N2 N3 Ag1 . . 112.50(17) ?
C14 N4 Ag1 . 3_666 168.5(3) ?
C6 O1 Ag1 . . 118.00(19) ?
N1 C1 C2 . . 122.5(3) ?
N1 C1 H1 . . 118.7 ?
C2 C1 H1 . . 118.7 ?
C3 C2 C1 . . 119.2(3) ?
C3 C2 H2 . . 120.4 ?
C1 C2 H2 . . 120.4 ?
C2 C3 C4 . . 118.8(3) ?
C2 C3 H3 . . 120.6 ?
C4 C3 H3 . . 120.6 ?
C3 C4 C5 . . 118.4(3) ?
C3 C4 C6 . . 119.0(3) ?
C5 C4 C6 . . 122.5(3) ?
N1 C5 C4 . . 123.2(3) ?
N1 C5 H5 . . 118.4 ?
C4 C5 H5 . . 118.4 ?
O1 C6 N2 . . 123.0(3) ?
O1 C6 C4 . . 121.1(3) ?
N2 C6 C4 . . 115.9(2) ?
N3 C7 C8 . . 119.9(3) ?
N3 C7 H7 . . 120.0 ?
C8 C7 H7 . . 120.0 ?
C13 C8 C9 . . 119.2(3) ?
C13 C8 C7 . . 121.3(3) ?
C9 C8 C7 . . 119.4(3) ?
C10 C9 C8 . . 120.8(3) ?
C10 C9 H9 . . 119.6 ?
C8 C9 H9 . . 119.6 ?
C9 C10 C11 . . 120.4(3) ?
C9 C10 H10 . . 119.8 ?
C11 C10 H10 . . 119.8 ?
C10 C11 C12 . . 118.8(3) ?
C10 C11 H11 . . 120.6 ?
C12 C11 H11 . . 120.6 ?
C13 C12 C11 . . 121.2(3) ?
C13 C12 C14 . . 118.8(3) ?
C11 C12 C14 . . 120.0(3) ?
C12 C13 C8 . . 119.5(3) ?
C12 C13 H13 . . 120.2 ?
C8 C13 H13 . . 120.2 ?
N4 C14 C12 . . 178.6(4) ?
F2 As1 F3 . . 91.25(19) ?
F2 As1 F1 . . 91.49(19) ?
F3 As1 F1 . . 90.14(16) ?
F2 As1 F6 . . 90.17(17) ?
F3 As1 F6 . . 92.47(14) ?
F1 As1 F6 . . 176.88(15) ?
F2 As1 F4 . . 177.93(17) ?
F3 As1 F4 . . 90.50(14) ?
F1 As1 F4 . . 89.62(17) ?
F6 As1 F4 . . 88.64(15) ?
F2 As1 F5 . . 90.40(19) ?
F3 As1 F5 . . 177.99(14) ?
F1 As1 F5 . . 88.68(14) ?
F6 As1 F5 . . 88.67(12) ?
F4 As1 F5 . . 87.87(14) ?

loop_
_geom_bond_atom_site_label_1
_geom_bond_atom_site_label_2
_geom_bond_site_symmetry_2
_geom_bond_distance
_geom_bond_publ_flag
Ag1 N4 3_666 2.151(3) y
Ag1 N1 4_565 2.293(2) y
Ag1 O1 . 2.415(2) y
Ag1 N3 . 2.462(2) y
N1 C5 . 1.334(4) ?
N1 C1 . 1.339(4) ?
N1 Ag1 4_666 2.293(2) ?
N2 C6 . 1.350(4) ?
N2 N3 . 1.381(3) ?
N2 H14 . 0.8800 ?
N3 C7 . 1.272(4) ?
N4 C14 . 1.131(4) ?
N4 Ag1 3_666 2.151(3) ?
O1 C6 . 1.220(3) ?
C1 C2 . 1.378(5) ?
C1 H1 . 0.9500 ?
C2 C3 . 1.378(5) ?
C2 H2 . 0.9500 ?
C3 C4 . 1.379(4) ?
C3 H3 . 0.9500 ?
C4 C5 . 1.384(4) ?
C4 C6 . 1.486(4) ?
C5 H5 . 0.9500 ?
C7 C8 . 1.462(4) ?
C7 H7 . 0.9500 ?
C8 C13 . 1.391(4) ?
C8 C9 . 1.395(4) ?
C9 C10 . 1.378(4) ?
C9 H9 . 0.9500 ?
C10 C11 . 1.384(4) ?
C10 H10 . 0.9500 ?
C11 C12 . 1.397(4) ?
C11 H11 . 0.9500 ?
C12 C13 . 1.384(4) ?
C12 C14 . 1.446(4) ?
C13 H13 . 0.9500 ?
As1 F2 . 1.674(3) ?
As1 F3 . 1.694(3) ?
As1 F1 . 1.694(3) ?
As1 F6 . 1.707(2) ?
As1 F4 . 1.708(2) ?
As1 F5 . 1.726(2) ?

loop_
_geom_hbond_atom_site_label_D
_geom_hbond_atom_site_label_H
_geom_hbond_atom_site_label_A
_geom_hbond_site_symmetry_A
_geom_hbond_distance_DH
_geom_hbond_distance_HA
_geom_hbond_distance_DA
_geom_hbond_angle_DHA
N2 H14 F5 1_545 0.88 2.25 2.975(4) 139.9
N2 H14 F1 1_545 0.88 2.47 3.308(4) 158.9

loop_
_geom_torsion_atom_site_label_1
_geom_torsion_atom_site_label_2
_geom_torsion_atom_site_label_3
_geom_torsion_atom_site_label_4
_geom_torsion_site_symmetry_1
_geom_torsion_site_symmetry_2
_geom_torsion_site_symmetry_3
_geom_torsion_site_symmetry_4
_geom_torsion
_geom_torsion_publ_flag
C6 N2 N3 C7 . . . . -164.8(3) ?
C6 N2 N3 Ag1 . . . . -0.8(3) ?
N4 Ag1 N3 C7 3_666 . . . -93.8(3) ?
N1 Ag1 N3 C7 4_565 . . . 53.1(3) ?
O1 Ag1 N3 C7 . . . . 160.6(3) ?
N4 Ag1 N3 N2 3_666 . . . 104.0(2) ?
N1 Ag1 N3 N2 4_565 . . . -109.0(2) ?
O1 Ag1 N3 N2 . . . . -1.54(18) ?
N4 Ag1 O1 C6 3_666 . . . -120.4(2) ?
N1 Ag1 O1 C6 4_565 . . . 83.7(2) ?
N3 Ag1 O1 C6 . . . . 4.2(2) ?
C5 N1 C1 C2 . . . . -2.2(5) ?
Ag1 N1 C1 C2 4_666 . . . 154.4(3) ?
N1 C1 C2 C3 . . . . 0.5(6) ?
C1 C2 C3 C4 . . . . 1.5(6) ?
C2 C3 C4 C5 . . . . -1.8(5) ?
C2 C3 C4 C6 . . . . -178.1(3) ?
C1 N1 C5 C4 . . . . 1.9(5) ?
Ag1 N1 C5 C4 4_666 . . . -154.0(2) ?
C3 C4 C5 N1 . . . . 0.1(5) ?
C6 C4 C5 N1 . . . . 176.3(3) ?
Ag1 O1 C6 N2 . . . . -6.7(4) ?
Ag1 O1 C6 C4 . . . . 172.0(2) ?
N3 N2 C6 O1 . . . . 5.1(5) ?
N3 N2 C6 C4 . . . . -173.6(3) ?
C3 C4 C6 O1 . . . . 25.3(5) ?
C5 C4 C6 O1 . . . . -150.9(3) ?
C3 C4 C6 N2 . . . . -155.9(3) ?
C5 C4 C6 N2 . . . . 27.9(4) ?
N2 N3 C7 C8 . . . . 179.0(3) ?
Ag1 N3 C7 C8 . . . . 17.7(4) ?
N3 C7 C8 C13 . . . . 29.0(5) ?
N3 C7 C8 C9 . . . . -148.5(3) ?
C13 C8 C9 C10 . . . . -3.4(4) ?
C7 C8 C9 C10 . . . . 174.1(3) ?
C8 C9 C10 C11 . . . . 1.4(5) ?
C9 C10 C11 C12 . . . . 1.2(5) ?
C10 C11 C12 C13 . . . . -1.8(5) ?
C10 C11 C12 C14 . . . . 178.7(3) ?
C11 C12 C13 C8 . . . . -0.2(4) ?
C14 C12 C13 C8 . . . . 179.3(3) ?
C9 C8 C13 C12 . . . . 2.8(4) ?
C7 C8 C13 C12 . . . . -174.7(3) ?
